data_4038545
loop_
_publ_author_name
'Tomanik, Martin'
'Economou, Christos'
'Frischling, Madeline C.'
'Xue, Mengzhao'
'Marks, Victoria A.'
'Mercado, Brandon Q.'
'Herzon, Seth B.'

_publ_section_title
;
 Development of a Convergent Enantioselective Synthetic Route to
 (-)-Myrocin G.
;
_journal_issue 14
_journal_name_full 'The Journal of organic chemistry'
_journal_page_first 8952
_journal_page_last 8989
_journal_paper_doi 10.1021/acs.joc.0c00891
_journal_volume 85
_journal_year 2020
_chemical_absolute_configuration unk
_chemical_formula_moiety 'C19 H24 O5'
_chemical_formula_sum 'C19 H24 O5'
_chemical_formula_weight 332.38
_space_group_crystal_system monoclinic
_space_group_IT_number 4
_space_group_name_Hall 'P 2yb'
_space_group_name_H-M_alt 'P 1 21 1'
_atom_sites_solution_hydrogens mixed
_atom_sites_solution_primary SHELXT
_atom_sites_solution_secondary difmap
_audit_creation_method SHELXL-2014/7
_cell_angle_alpha 90
_cell_angle_beta 105.942(5)
_cell_angle_gamma 90
_cell_formula_units_Z 2
_cell_length_a 11.2611(6)
_cell_length_b 6.3708(2)
_cell_length_c 12.0672(4)
_cell_measurement_reflns_used 5184
_cell_measurement_temperature 93(2)
_cell_measurement_theta_max 66.5520
_cell_measurement_theta_min 3.7670
_cell_volume 832.43(6)
_computing_cell_refinement 'CrysAlisPro 1.171.40.67a (Rigaku OD, 2019)'
_computing_data_collection 'CrysAlisPro 1.171.40.67a (Rigaku OD, 2019)'
_computing_data_reduction 'CrysAlisPro 1.171.40.67a (Rigaku OD, 2019)'
_computing_molecular_graphics 'Olex2 (Dolomanov et al., 2009)'
_computing_publication_material 'CIFTAB-2014/2 (Sheldrick, 2014)'
_computing_structure_refinement 'SHELXL-2014/7 (Sheldrick, 2014)'
_computing_structure_solution 'SHELXT-2014/5 (Sheldrick, 2014)'
_diffrn_ambient_temperature 93(2)
_diffrn_detector_area_resol_mean 22.2
_diffrn_measured_fraction_theta_full 0.983
_diffrn_measured_fraction_theta_max 0.983
_diffrn_measurement_device_type 'Rigaku Saturn 944+ CCD'
_diffrn_measurement_method \w
_diffrn_radiation_type CuK\a
_diffrn_radiation_wavelength 1.54184
_diffrn_reflns_av_R_equivalents 0.1509
_diffrn_reflns_av_unetI/netI 0.0688
_diffrn_reflns_Laue_measured_fraction_full 0.983
_diffrn_reflns_Laue_measured_fraction_max 0.983
_diffrn_reflns_limit_h_max 13
_diffrn_reflns_limit_h_min -13
_diffrn_reflns_limit_k_max 7
_diffrn_reflns_limit_k_min -7
_diffrn_reflns_limit_l_max 14
_diffrn_reflns_limit_l_min -14
_diffrn_reflns_number 28622
_diffrn_reflns_point_group_measured_fraction_full 0.984
_diffrn_reflns_point_group_measured_fraction_max 0.984
_diffrn_reflns_theta_full 66.548
_diffrn_reflns_theta_max 66.548
_diffrn_reflns_theta_min 3.810
_diffrn_source 'microfocus rotating anode'
_exptl_absorpt_coefficient_mu 0.779
_exptl_absorpt_correction_T_max 1.00000
_exptl_absorpt_correction_T_min 0.32765
_exptl_absorpt_correction_type multi-scan
_exptl_absorpt_process_details
; 
CrysAlisPro 1.171.40.67a (Rigaku Oxford Diffraction, 2019) 
Empirical absorption correction using spherical harmonics, 
 implemented in SCALE3 ABSPACK scaling algorithm. 
;
_exptl_crystal_colour Colorless
_exptl_crystal_density_diffrn 1.326
_exptl_crystal_description Needle
_exptl_crystal_F_000 356
_exptl_crystal_size_max 0.050
_exptl_crystal_size_mid 0.040
_exptl_crystal_size_min 0.010
_refine_diff_density_max 0.168
_refine_diff_density_min -0.216
_refine_diff_density_rms 0.048
_refine_ls_abs_structure_details
; 
 Flack x determined using 791 quotients [(I+)-(I-)]/[(I+)+(I-)] 
 (Parsons, Flack and Wagner, Acta Cryst. B69 (2013) 249-259). 
;
_refine_ls_abs_structure_Flack -0.9(4)
_refine_ls_extinction_method none
_refine_ls_goodness_of_fit_ref 1.030
_refine_ls_hydrogen_treatment mixed
_refine_ls_matrix_type full
_refine_ls_number_parameters 232
_refine_ls_number_reflns 2906
_refine_ls_number_restraints 1
_refine_ls_restrained_S_all 1.030
_refine_ls_R_factor_all 0.0824
_refine_ls_R_factor_gt 0.0575
_refine_ls_shift/su_max 0.000
_refine_ls_shift/su_mean 0.000
_refine_ls_structure_factor_coef Fsqd
_refine_ls_weighting_details 'w=1/[\s^2^(Fo^2^)+(0.0649P)^2^+0.3374P] where P=(Fo^2^+2Fc^2^)/3'
_refine_ls_weighting_scheme calc
_refine_ls_wR_factor_gt 0.1260
_refine_ls_wR_factor_ref 0.1414
_reflns_Friedel_coverage 0.821
_reflns_Friedel_fraction_full 0.985
_reflns_Friedel_fraction_max 0.985
_reflns_number_gt 2243
_reflns_number_total 2906
_reflns_threshold_expression 'I > 2\s(I)'
_cod_data_source_file jo0c00891_si_001.cif
_cod_data_source_block 007b-20019
_cod_depositor_comments 'Adding full bibliography for 4038544--4038549.cif.'
_cod_original_sg_symbol_H-M 'P 21'
_cod_database_code 4038545
_shelx_shelxl_version_number 2014/7
_shelx_space_group_comment
; 
The symmetry employed for this shelxl refinement is uniquely defined 
by the following loop, which should always be used as a source of 
symmetry information in preference to the above space-group names. 
They are only intended as comments. 
;
_shelx_estimated_absorpt_t_min 0.962
_shelx_estimated_absorpt_t_max 0.992

loop_
_space_group_symop_operation_xyz
'x, y, z'
'-x, y+1/2, -z'

loop_
_atom_site_label
_atom_site_type_symbol
_atom_site_fract_x
_atom_site_fract_y
_atom_site_fract_z
_atom_site_U_iso_or_equiv
_atom_site_adp_type
_atom_site_occupancy
_atom_site_site_symmetry_order
_atom_site_calc_flag
_atom_site_refinement_flags_posn
_atom_site_refinement_flags_adp
_atom_site_refinement_flags_occupancy
_atom_site_disorder_assembly
_atom_site_disorder_group
O1 O 0.2995(3) 0.3092(6) 0.4986(3) 0.0288(9) Uani 1 1 d . . . . .
O2 O 0.5079(4) 0.0874(6) 0.5933(3) 0.0310(9) Uani 1 1 d . . . . .
O3 O 0.6034(4) 0.7079(6) 0.6775(3) 0.0301(9) Uani 1 1 d . . . . .
O4 O 0.0415(4) 0.5290(6) 0.4754(3) 0.0317(10) Uani 1 1 d . . . . .
O5 O 0.1205(4) 0.3279(6) 0.6299(3) 0.0316(9) Uani 1 1 d . . . . .
C1 C 0.3822(5) 0.3763(8) 0.5972(4) 0.0245(12) Uani 1 1 d . . . . .
C2 C 0.4976(5) 0.2601(8) 0.6373(4) 0.0271(13) Uani 1 1 d . . . . .
C3 C 0.5980(5) 0.3534(8) 0.7293(4) 0.0251(12) Uani 1 1 d . . . . .
C4 C 0.7045(5) 0.2504(9) 0.7691(4) 0.0289(13) Uani 1 1 d . . . . .
H4 H 0.7089 0.1124 0.7405 0.035 Uiso 1 1 calc R U . . .
C5 C 0.8180(5) 0.3329(9) 0.8548(4) 0.0297(12) Uani 1 1 d . . . . .
C6 C 0.8044(5) 0.5690(9) 0.8729(5) 0.0323(13) Uani 1 1 d . . . . .
H6A H 0.8656 0.6130 0.9449 0.039 Uiso 1 1 calc R U . . .
H6B H 0.8221 0.6469 0.8082 0.039 Uiso 1 1 calc R U . . .
C7 C 0.6751(5) 0.6249(9) 0.8800(5) 0.0320(14) Uani 1 1 d . . . . .
H7A H 0.6717 0.7761 0.8978 0.038 Uiso 1 1 calc R U . . .
H7B H 0.6561 0.5440 0.9431 0.038 Uiso 1 1 calc R U . . .
C8 C 0.5791(5) 0.5757(9) 0.7662(4) 0.0272(12) Uani 1 1 d . . . . .
C9 C 0.4443(5) 0.6054(8) 0.7671(4) 0.0257(12) Uani 1 1 d . . . . .
C10 C 0.4096(5) 0.5799(10) 0.8797(4) 0.0325(13) Uani 1 1 d . . . . .
H10A H 0.3285 0.5158 0.8761 0.039 Uiso 1 1 calc R U . . .
H10B H 0.4764 0.5454 0.9498 0.039 Uiso 1 1 calc R U . . .
C11 C 0.4101(5) 0.7954(9) 0.8285(4) 0.0298(13) Uani 1 1 d . . . . .
H11 H 0.4813 0.8861 0.8689 0.036 Uiso 1 1 calc R U . . .
C12 C 0.2917(5) 0.9113(9) 0.7775(5) 0.0317(13) Uani 1 1 d . . . . .
H12A H 0.3062 1.0224 0.7253 0.038 Uiso 1 1 calc R U . . .
H12B H 0.2647 0.9801 0.8400 0.038 Uiso 1 1 calc R U . . .
C13 C 0.1891(5) 0.7654(9) 0.7101(4) 0.0288(13) Uani 1 1 d . . . . .
H13A H 0.1143 0.8493 0.6746 0.035 Uiso 1 1 calc R U . . .
H13B H 0.1681 0.6637 0.7638 0.035 Uiso 1 1 calc R U . . .
C14 C 0.2288(5) 0.6441(8) 0.6142(4) 0.0259(13) Uani 1 1 d . . . . .
C15 C 0.3522(5) 0.5310(9) 0.6604(5) 0.0268(12) Uani 1 1 d . . . . .
C16 C 0.9306(5) 0.2930(12) 0.8084(5) 0.0385(15) Uani 1 1 d . . . . .
H16A H 0.9370 0.1426 0.7940 0.058 Uiso 1 1 calc R U . . .
H16B H 1.0058 0.3401 0.8655 0.058 Uiso 1 1 calc R U . . .
H16C H 0.9207 0.3709 0.7365 0.058 Uiso 1 1 calc R U . . .
C17 C 0.8358(6) 0.2126(10) 0.9685(5) 0.0394(15) Uani 1 1 d . . . . .
H17A H 0.7642 0.2361 0.9983 0.059 Uiso 1 1 calc R U . . .
H17B H 0.9107 0.2627 1.0249 0.059 Uiso 1 1 calc R U . . .
H17C H 0.8438 0.0623 0.9550 0.059 Uiso 1 1 calc R U . . .
C18 C 0.1225(5) 0.4952(9) 0.5634(5) 0.0288(13) Uani 1 1 d . . . . .
C19 C 0.2426(5) 0.7956(9) 0.5194(4) 0.0281(12) Uani 1 1 d . . . . .
H19A H 0.1689 0.8842 0.4951 0.042 Uiso 1 1 calc R U . . .
H19B H 0.2523 0.7149 0.4532 0.042 Uiso 1 1 calc R U . . .
H19C H 0.3155 0.8843 0.5493 0.042 Uiso 1 1 calc R U . . .
H3 H 0.556(8) 0.826(18) 0.670(7) 0.10(3) Uiso 1 1 d . . . . .
H1 H 0.330(7) 0.242(13) 0.448(7) 0.07(3) Uiso 1 1 d . . . . .
H5 H 0.057(8) 0.255(14) 0.594(7) 0.09(3) Uiso 1 1 d . . . . .

loop_
_atom_site_aniso_label
_atom_site_aniso_U_11
_atom_site_aniso_U_22
_atom_site_aniso_U_33
_atom_site_aniso_U_23
_atom_site_aniso_U_13
_atom_site_aniso_U_12
O1 0.030(2) 0.029(2) 0.0266(19) -0.0045(18) 0.0071(17) -0.0007(18)
O2 0.034(2) 0.027(2) 0.032(2) -0.0013(17) 0.0093(17) 0.0012(18)
O3 0.034(2) 0.025(2) 0.033(2) 0.0057(17) 0.0125(17) 0.0013(19)
O4 0.030(2) 0.031(2) 0.031(2) -0.0012(17) 0.0043(18) 0.0015(17)
O5 0.032(2) 0.027(2) 0.035(2) 0.0041(18) 0.0094(18) -0.0022(19)
C1 0.021(3) 0.025(3) 0.028(3) 0.003(2) 0.007(2) 0.000(2)
C2 0.032(3) 0.028(3) 0.025(3) -0.001(2) 0.013(2) -0.004(2)
C3 0.032(3) 0.022(3) 0.022(2) 0.001(2) 0.009(2) -0.001(2)
C4 0.032(3) 0.027(3) 0.027(3) 0.003(2) 0.008(2) 0.000(2)
C5 0.030(3) 0.032(3) 0.027(3) 0.001(2) 0.007(2) 0.002(3)
C6 0.026(3) 0.034(3) 0.035(3) -0.001(3) 0.003(2) 0.002(3)
C7 0.032(3) 0.030(3) 0.032(3) -0.003(3) 0.005(3) 0.003(3)
C8 0.031(3) 0.027(3) 0.023(3) 0.002(2) 0.006(2) -0.003(3)
C9 0.029(3) 0.023(3) 0.024(3) 0.000(2) 0.006(2) 0.003(2)
C10 0.035(3) 0.036(3) 0.026(3) 0.002(3) 0.008(2) 0.003(3)
C11 0.035(3) 0.029(3) 0.024(3) -0.004(2) 0.006(2) 0.006(3)
C12 0.036(3) 0.029(3) 0.031(3) -0.003(2) 0.011(3) 0.001(3)
C13 0.032(3) 0.029(3) 0.027(3) -0.003(2) 0.010(2) 0.000(2)
C14 0.029(3) 0.025(3) 0.024(3) 0.000(2) 0.007(2) 0.000(2)
C15 0.028(3) 0.025(3) 0.028(3) 0.003(2) 0.009(2) -0.002(2)
C16 0.029(3) 0.050(4) 0.036(3) -0.005(3) 0.009(3) -0.002(3)
C17 0.041(4) 0.042(4) 0.033(3) 0.005(3) 0.007(3) 0.002(3)
C18 0.031(3) 0.027(3) 0.031(3) -0.002(3) 0.013(3) -0.001(2)
C19 0.033(3) 0.025(3) 0.025(3) 0.002(2) 0.006(2) 0.000(3)

loop_
_atom_type_symbol
_atom_type_description
_atom_type_scat_dispersion_real
_atom_type_scat_dispersion_imag
_atom_type_scat_source
C C 0.0181 0.0091 'International Tables Vol C Tables 4.2.6.8 and 6.1.1.4'
H H 0.0000 0.0000 'International Tables Vol C Tables 4.2.6.8 and 6.1.1.4'
O O 0.0492 0.0322 'International Tables Vol C Tables 4.2.6.8 and 6.1.1.4'

loop_
_geom_angle_atom_site_label_1
_geom_angle_atom_site_label_2
_geom_angle_atom_site_label_3
_geom_angle
_geom_angle_site_symmetry_1
_geom_angle_site_symmetry_3
_geom_angle_publ_flag
C1 O1 H1 117(5) . . ?
C8 O3 H3 109(6) . . ?
C18 O5 H5 106(6) . . ?
C15 C1 O1 120.5(5) . . ?
C15 C1 C2 121.6(5) . . ?
O1 C1 C2 117.6(5) . . ?
O2 C2 C1 119.2(5) . . ?
O2 C2 C3 122.5(5) . . ?
C1 C2 C3 118.3(5) . . ?
C4 C3 C2 120.0(5) . . ?
C4 C3 C8 122.5(5) . . ?
C2 C3 C8 117.2(5) . . ?
C3 C4 C5 125.9(5) . . ?
C3 C4 H4 117.0 . . ?
C5 C4 H4 117.0 . . ?
C4 C5 C6 110.0(5) . . ?
C4 C5 C17 108.6(5) . . ?
C6 C5 C17 110.8(5) . . ?
C4 C5 C16 108.8(4) . . ?
C6 C5 C16 109.7(5) . . ?
C17 C5 C16 108.9(5) . . ?
C7 C6 C5 111.8(5) . . ?
C7 C6 H6A 109.3 . . ?
C5 C6 H6A 109.3 . . ?
C7 C6 H6B 109.3 . . ?
C5 C6 H6B 109.3 . . ?
H6A C6 H6B 107.9 . . ?
C6 C7 C8 110.6(4) . . ?
C6 C7 H7A 109.5 . . ?
C8 C7 H7A 109.5 . . ?
C6 C7 H7B 109.5 . . ?
C8 C7 H7B 109.5 . . ?
H7A C7 H7B 108.1 . . ?
O3 C8 C3 104.8(4) . . ?
O3 C8 C7 108.3(4) . . ?
C3 C8 C7 109.5(4) . . ?
O3 C8 C9 108.8(4) . . ?
C3 C8 C9 109.7(5) . . ?
C7 C8 C9 115.2(4) . . ?
C15 C9 C10 116.6(5) . . ?
C15 C9 C11 117.6(5) . . ?
C10 C9 C11 59.3(4) . . ?
C15 C9 C8 114.2(4) . . ?
C10 C9 C8 119.4(4) . . ?
C11 C9 C8 119.0(5) . . ?
C11 C10 C9 60.4(3) . . ?
C11 C10 H10A 117.7 . . ?
C9 C10 H10A 117.7 . . ?
C11 C10 H10B 117.7 . . ?
C9 C10 H10B 117.7 . . ?
H10A C10 H10B 114.9 . . ?
C12 C11 C10 120.9(5) . . ?
C12 C11 C9 120.4(5) . . ?
C10 C11 C9 60.3(4) . . ?
C12 C11 H11 114.8 . . ?
C10 C11 H11 114.8 . . ?
C9 C11 H11 114.8 . . ?
C11 C12 C13 112.0(5) . . ?
C11 C12 H12A 109.2 . . ?
C13 C12 H12A 109.2 . . ?
C11 C12 H12B 109.2 . . ?
C13 C12 H12B 109.2 . . ?
H12A C12 H12B 107.9 . . ?
C12 C13 C14 111.5(5) . . ?
C12 C13 H13A 109.3 . . ?
C14 C13 H13A 109.3 . . ?
C12 C13 H13B 109.3 . . ?
C14 C13 H13B 109.3 . . ?
H13A C13 H13B 108.0 . . ?
C18 C14 C15 112.9(4) . . ?
C18 C14 C19 108.7(4) . . ?
C15 C14 C19 107.5(4) . . ?
C18 C14 C13 104.8(4) . . ?
C15 C14 C13 112.4(4) . . ?
C19 C14 C13 110.5(4) . . ?
C1 C15 C9 119.9(5) . . ?
C1 C15 C14 118.9(5) . . ?
C9 C15 C14 120.8(5) . . ?
C5 C16 H16A 109.5 . . ?
C5 C16 H16B 109.5 . . ?
H16A C16 H16B 109.5 . . ?
C5 C16 H16C 109.5 . . ?
H16A C16 H16C 109.5 . . ?
H16B C16 H16C 109.5 . . ?
C5 C17 H17A 109.5 . . ?
C5 C17 H17B 109.5 . . ?
H17A C17 H17B 109.5 . . ?
C5 C17 H17C 109.5 . . ?
H17A C17 H17C 109.5 . . ?
H17B C17 H17C 109.5 . . ?
O4 C18 O5 122.2(5) . . ?
O4 C18 C14 124.2(5) . . ?
O5 C18 C14 113.4(5) . . ?
C14 C19 H19A 109.5 . . ?
C14 C19 H19B 109.5 . . ?
H19A C19 H19B 109.5 . . ?
C14 C19 H19C 109.5 . . ?
H19A C19 H19C 109.5 . . ?
H19B C19 H19C 109.5 . . ?

loop_
_geom_bond_atom_site_label_1
_geom_bond_atom_site_label_2
_geom_bond_distance
_geom_bond_site_symmetry_2
_geom_bond_publ_flag
O1 C1 1.362(6) . ?
O1 H1 0.89(8) . ?
O2 C2 1.241(6) . ?
O3 C8 1.446(7) . ?
O3 H3 0.91(11) . ?
O4 C18 1.214(6) . ?
O5 C18 1.338(7) . ?
O5 H5 0.86(9) . ?
C1 C15 1.345(7) . ?
C1 C2 1.459(8) . ?
C2 C3 1.474(7) . ?
C3 C4 1.336(8) . ?
C3 C8 1.517(8) . ?
C4 C5 1.501(8) . ?
C4 H4 0.9500 . ?
C5 C6 1.534(8) . ?
C5 C17 1.537(8) . ?
C5 C16 1.541(8) . ?
C6 C7 1.524(8) . ?
C6 H6A 0.9900 . ?
C6 H6B 0.9900 . ?
C7 C8 1.529(7) . ?
C7 H7A 0.9900 . ?
C7 H7B 0.9900 . ?
C8 C9 1.532(8) . ?
C9 C15 1.492(7) . ?
C9 C10 1.522(7) . ?
C9 C11 1.523(7) . ?
C10 C11 1.506(8) . ?
C10 H10A 0.9900 . ?
C10 H10B 0.9900 . ?
C11 C12 1.501(8) . ?
C11 H11 1.0000 . ?
C12 C13 1.531(8) . ?
C12 H12A 0.9900 . ?
C12 H12B 0.9900 . ?
C13 C14 1.556(7) . ?
C13 H13A 0.9900 . ?
C13 H13B 0.9900 . ?
C14 C18 1.518(8) . ?
C14 C15 1.528(8) . ?
C14 C19 1.538(7) . ?
C16 H16A 0.9800 . ?
C16 H16B 0.9800 . ?
C16 H16C 0.9800 . ?
C17 H17A 0.9800 . ?
C17 H17B 0.9800 . ?
C17 H17C 0.9800 . ?
C19 H19A 0.9800 . ?
C19 H19B 0.9800 . ?
C19 H19C 0.9800 . ?

loop_
_geom_hbond_atom_site_label_D
_geom_hbond_atom_site_label_H
_geom_hbond_atom_site_label_A
_geom_hbond_distance_DH
_geom_hbond_distance_HA
_geom_hbond_distance_DA
_geom_hbond_angle_DHA
_geom_hbond_site_symmetry_A
O3 H3 O2 0.91(11) 1.91(11) 2.726(6) 148(8) 1_565
O1 H1 O3 0.89(8) 1.88(8) 2.721(5) 158(8) 2_646
O5 H5 O4 0.86(9) 1.87(9) 2.701(6) 162(9) 2_546

loop_
_geom_torsion_atom_site_label_1
_geom_torsion_atom_site_label_2
_geom_torsion_atom_site_label_3
_geom_torsion_atom_site_label_4
_geom_torsion
_geom_torsion_site_symmetry_1
_geom_torsion_site_symmetry_2
_geom_torsion_site_symmetry_3
_geom_torsion_site_symmetry_4
_geom_torsion_publ_flag
C15 C1 C2 O2 161.3(5) . . . . ?
O1 C1 C2 O2 -12.2(7) . . . . ?
C15 C1 C2 C3 -18.6(7) . . . . ?
O1 C1 C2 C3 167.9(4) . . . . ?
O2 C2 C3 C4 -0.7(7) . . . . ?
C1 C2 C3 C4 179.3(5) . . . . ?
O2 C2 C3 C8 173.2(5) . . . . ?
C1 C2 C3 C8 -6.8(7) . . . . ?
C2 C3 C4 C5 174.5(5) . . . . ?
C8 C3 C4 C5 0.9(8) . . . . ?
C3 C4 C5 C6 -11.4(7) . . . . ?
C3 C4 C5 C17 110.0(6) . . . . ?
C3 C4 C5 C16 -131.6(6) . . . . ?
C4 C5 C6 C7 41.6(6) . . . . ?
C17 C5 C6 C7 -78.4(6) . . . . ?
C16 C5 C6 C7 161.3(4) . . . . ?
C5 C6 C7 C8 -63.6(6) . . . . ?
C4 C3 C8 O3 95.6(5) . . . . ?
C2 C3 C8 O3 -78.1(5) . . . . ?
C4 C3 C8 C7 -20.3(7) . . . . ?
C2 C3 C8 C7 165.9(4) . . . . ?
C4 C3 C8 C9 -147.7(5) . . . . ?
C2 C3 C8 C9 38.6(6) . . . . ?
C6 C7 C8 O3 -63.6(6) . . . . ?
C6 C7 C8 C3 50.1(6) . . . . ?
C6 C7 C8 C9 174.3(4) . . . . ?
O3 C8 C9 C15 65.5(6) . . . . ?
C3 C8 C9 C15 -48.6(6) . . . . ?
C7 C8 C9 C15 -172.6(5) . . . . ?
O3 C8 C9 C10 -149.7(5) . . . . ?
C3 C8 C9 C10 96.2(5) . . . . ?
C7 C8 C9 C10 -27.8(7) . . . . ?
O3 C8 C9 C11 -80.7(5) . . . . ?
C3 C8 C9 C11 165.2(4) . . . . ?
C7 C8 C9 C11 41.2(7) . . . . ?
C15 C9 C10 C11 -107.8(5) . . . . ?
C8 C9 C10 C11 108.2(6) . . . . ?
C9 C10 C11 C12 109.7(5) . . . . ?
C15 C9 C11 C12 -4.5(8) . . . . ?
C10 C9 C11 C12 -110.6(6) . . . . ?
C8 C9 C11 C12 140.6(5) . . . . ?
C15 C9 C11 C10 106.1(5) . . . . ?
C8 C9 C11 C10 -108.9(5) . . . . ?
C10 C11 C12 C13 -39.2(7) . . . . ?
C9 C11 C12 C13 32.3(7) . . . . ?
C11 C12 C13 C14 -56.0(6) . . . . ?
C12 C13 C14 C18 175.3(5) . . . . ?
C12 C13 C14 C15 52.3(6) . . . . ?
C12 C13 C14 C19 -67.7(6) . . . . ?
O1 C1 C15 C9 -179.0(5) . . . . ?
C2 C1 C15 C9 7.7(8) . . . . ?
O1 C1 C15 C14 -5.7(7) . . . . ?
C2 C1 C15 C14 -179.0(5) . . . . ?
C10 C9 C15 C1 -118.6(6) . . . . ?
C11 C9 C15 C1 173.9(5) . . . . ?
C8 C9 C15 C1 27.2(7) . . . . ?
C10 C9 C15 C14 68.3(6) . . . . ?
C11 C9 C15 C14 0.8(7) . . . . ?
C8 C9 C15 C14 -145.9(5) . . . . ?
C18 C14 C15 C1 43.8(6) . . . . ?
C19 C14 C15 C1 -76.1(6) . . . . ?
C13 C14 C15 C1 162.1(5) . . . . ?
C18 C14 C15 C9 -143.0(5) . . . . ?
C19 C14 C15 C9 97.1(5) . . . . ?
C13 C14 C15 C9 -24.7(7) . . . . ?
C15 C14 C18 O4 -138.8(5) . . . . ?
C19 C14 C18 O4 -19.7(7) . . . . ?
C13 C14 C18 O4 98.5(6) . . . . ?
C15 C14 C18 O5 46.2(6) . . . . ?
C19 C14 C18 O5 165.3(4) . . . . ?
C13 C14 C18 O5 -76.5(5) . . . . ?
